data_4065255
loop_
_publ_author_name
'Lu, Erli'
'Chen, Yaofeng'
'Leng, Xuebing'

_publ_section_title
;
 Yttrium Anilido Hydride: Synthesis, Structure, and Reactivity
;
_journal_issue 20
_journal_name_full Organometallics
_journal_page_first 5433
_journal_paper_doi 10.1021/om200651c
_journal_volume 30
_journal_year 2011
_chemical_formula_sum 'C43 H74 N6 Y'
_chemical_formula_weight 763.99
_chemical_name_systematic
; 
 ? 
;
_space_group_IT_number 2
_symmetry_cell_setting triclinic
_symmetry_space_group_name_Hall '-P 1'
_symmetry_space_group_name_H-M 'P -1'
_atom_sites_solution_hydrogens geom
_atom_sites_solution_primary direct
_atom_sites_solution_secondary difmap
_audit_creation_method SHELXL-97
_cell_angle_alpha 86.9630(10)
_cell_angle_beta 81.0890(10)
_cell_angle_gamma 78.696(2)
_cell_formula_units_Z 2
_cell_length_a 11.9554(11)
_cell_length_b 12.3683(11)
_cell_length_c 14.9065(13)
_cell_measurement_reflns_used 6739
_cell_measurement_temperature 133(2)
_cell_measurement_theta_max 27.31
_cell_measurement_theta_min 2.15
_cell_volume 2134.8(3)
_computing_cell_refinement 'Bruker SAINT'
_computing_data_collection 'Bruker APEX2'
_computing_data_reduction 'Bruker SAINT'
_computing_molecular_graphics 'Bruker SHELXTL'
_computing_publication_material 'Bruker SHELXTL'
_computing_structure_refinement 'SHELXL-97 (Sheldrick, 1997)'
_computing_structure_solution 'SHELXS-97 (Sheldrick, 1990)'
_diffrn_ambient_temperature 133(2)
_diffrn_measured_fraction_theta_full 0.982
_diffrn_measured_fraction_theta_max 0.982
_diffrn_measurement_device_type 'Bruker APEX-II CCD'
_diffrn_measurement_method '\f and \w scans'
_diffrn_radiation_monochromator graphite
_diffrn_radiation_source 'fine-focus sealed tube'
_diffrn_radiation_type MoK\a
_diffrn_radiation_wavelength 0.71073
_diffrn_reflns_av_R_equivalents 0.0323
_diffrn_reflns_av_sigmaI/netI 0.0640
_diffrn_reflns_limit_h_max 14
_diffrn_reflns_limit_h_min -15
_diffrn_reflns_limit_k_max 13
_diffrn_reflns_limit_k_min -15
_diffrn_reflns_limit_l_max 19
_diffrn_reflns_limit_l_min -19
_diffrn_reflns_number 15311
_diffrn_reflns_theta_full 27.00
_diffrn_reflns_theta_max 27.00
_diffrn_reflns_theta_min 1.38
_diffrn_standards_number 0
_exptl_absorpt_coefficient_mu 1.401
_exptl_absorpt_correction_T_max 0.8961
_exptl_absorpt_correction_T_min 0.6785
_exptl_absorpt_correction_type multi-scan
_exptl_absorpt_process_details sadabs
_exptl_crystal_colour colourless
_exptl_crystal_density_diffrn 1.189
_exptl_crystal_density_method 'not measured'
_exptl_crystal_description prismatic
_exptl_crystal_F_000 826
_exptl_crystal_size_max 0.30
_exptl_crystal_size_mid 0.10
_exptl_crystal_size_min 0.08
_refine_diff_density_max 0.751
_refine_diff_density_min -0.669
_refine_diff_density_rms 0.129
_refine_ls_extinction_method none
_refine_ls_goodness_of_fit_ref 1.064
_refine_ls_hydrogen_treatment constr
_refine_ls_matrix_type full
_refine_ls_number_parameters 468
_refine_ls_number_reflns 9145
_refine_ls_number_restraints 0
_refine_ls_restrained_S_all 1.064
_refine_ls_R_factor_all 0.0664
_refine_ls_R_factor_gt 0.0490
_refine_ls_shift/su_max 0.001
_refine_ls_shift/su_mean 0.000
_refine_ls_structure_factor_coef Fsqd
_refine_ls_weighting_details 'calc w=1/[\s^2^(Fo^2^)+(0.1252P)^2^+0.0387P] where P=(Fo^2^+2Fc^2^)/3'
_refine_ls_weighting_scheme calc
_refine_ls_wR_factor_gt 0.1470
_refine_ls_wR_factor_ref 0.1808
_reflns_number_gt 7492
_reflns_number_total 9145
_reflns_threshold_expression >2sigma(I)
_cod_data_source_file om200651c_si_001.cif
_cod_data_source_block mo_dm1172_0m
_cod_depositor_comments
;
The following automatic conversions were performed:

'_symmetry_cell_setting' value 'Triclinic' changed to 'triclinic'
according to /home/saulius/struct/CIF-dictionaries/cif_core.dic
dictionary named 'cif_core.dic' version 2.4.1 from 2010-06-29.

Automatic conversion script
Id: cif_fix_values 1715 2011-07-08 13:25:40Z adriana 
;
_cod_original_sg_symbol_H-M P-1
_cod_database_code 4065255

loop_
_symmetry_equiv_pos_as_xyz
'x, y, z'
'-x, -y, -z'

loop_
_atom_site_label
_atom_site_type_symbol
_atom_site_fract_x
_atom_site_fract_y
_atom_site_fract_z
_atom_site_U_iso_or_equiv
_atom_site_adp_type
_atom_site_occupancy
_atom_site_symmetry_multiplicity
_atom_site_calc_flag
_atom_site_refinement_flags
Y1 Y 0.66458(3) 0.64947(2) 0.70470(2) 0.01357(12) Uani 1 1 d .
N1 N 0.6294(2) 0.7730(2) 0.82666(18) 0.0142(6) Uani 1 1 d .
N2 N 0.7512(3) 0.5255(2) 0.8122(2) 0.0228(7) Uani 1 1 d .
N3 N 0.7536(3) 0.4715(2) 0.6264(2) 0.0221(7) Uani 1 1 d .
N4 N 0.7917(2) 0.7253(2) 0.6059(2) 0.0175(6) Uani 1 1 d .
H4A H 0.7532 0.7485 0.5606 0.021 Uiso 1 1 calc R
N5 N 0.5056(2) 0.7013(2) 0.6242(2) 0.0181(6) Uani 1 1 d .
N6 N 0.4924(3) 0.5691(2) 0.7357(2) 0.0182(6) Uani 1 1 d .
C1 C 0.6551(4) 0.8470(3) 0.9708(3) 0.0268(8) Uani 1 1 d .
H1B H 0.7279 0.8730 0.9688 0.040 Uiso 1 1 calc R
H1C H 0.6312 0.8197 1.0324 0.040 Uiso 1 1 calc R
H1A H 0.5956 0.9080 0.9543 0.040 Uiso 1 1 calc R
C2 C 0.6717(3) 0.7554(3) 0.9050(2) 0.0165(7) Uani 1 1 d .
C3 C 0.7362(3) 0.6555(3) 0.9334(3) 0.0231(8) Uani 1 1 d .
H3 H 0.7602 0.6587 0.9909 0.028 Uiso 1 1 calc R
C4 C 0.7723(3) 0.5515(3) 0.8933(3) 0.0215(8) Uani 1 1 d .
C5 C 0.8389(4) 0.4648(4) 0.9501(3) 0.0347(10) Uani 1 1 d .
H5A H 0.8005 0.4011 0.9602 0.052 Uiso 1 1 calc R
H5B H 0.8421 0.4955 1.0087 0.052 Uiso 1 1 calc R
H5C H 0.9175 0.4413 0.9183 0.052 Uiso 1 1 calc R
C6 C 0.7960(4) 0.4120(3) 0.7823(3) 0.0306(9) Uani 1 1 d .
H6A H 0.7774 0.3599 0.8326 0.037 Uiso 1 1 calc R
H6B H 0.8810 0.4006 0.7669 0.037 Uiso 1 1 calc R
C7 C 0.7446(4) 0.3880(3) 0.6999(3) 0.0291(9) Uani 1 1 d .
H7B H 0.7847 0.3150 0.6764 0.035 Uiso 1 1 calc R
H7A H 0.6623 0.3844 0.7190 0.035 Uiso 1 1 calc R
C8 C 0.8746(3) 0.4633(3) 0.5835(3) 0.0279(9) Uani 1 1 d .
H8A H 0.9039 0.3894 0.5592 0.042 Uiso 1 1 calc R
H8C H 0.9213 0.4768 0.6288 0.042 Uiso 1 1 calc R
H8B H 0.8790 0.5184 0.5340 0.042 Uiso 1 1 calc R
C9 C 0.6856(4) 0.4521(3) 0.5559(3) 0.0319(9) Uani 1 1 d .
H9A H 0.7137 0.3774 0.5329 0.048 Uiso 1 1 calc R
H9C H 0.6938 0.5059 0.5058 0.048 Uiso 1 1 calc R
H9B H 0.6041 0.4601 0.5822 0.048 Uiso 1 1 calc R
C10 C 0.5562(3) 0.8778(3) 0.8133(2) 0.0156(7) Uani 1 1 d .
C11 C 0.4363(3) 0.8885(3) 0.8421(2) 0.0152(7) Uani 1 1 d .
C12 C 0.3644(3) 0.9900(3) 0.8317(3) 0.0224(8) Uani 1 1 d .
H12 H 0.2838 0.9979 0.8515 0.027 Uiso 1 1 calc R
C13 C 0.4096(3) 1.0801(3) 0.7926(3) 0.0228(8) Uani 1 1 d .
H13 H 0.3600 1.1493 0.7863 0.027 Uiso 1 1 calc R
C14 C 0.5260(3) 1.0688(3) 0.7632(2) 0.0222(8) Uani 1 1 d .
H14 H 0.5558 1.1307 0.7365 0.027 Uiso 1 1 calc R
C15 C 0.6016(3) 0.9679(3) 0.7716(2) 0.0158(7) Uani 1 1 d .
C16 C 0.7279(3) 0.9615(3) 0.7351(2) 0.0191(7) Uani 1 1 d .
H16 H 0.7674 0.8825 0.7377 0.023 Uiso 1 1 calc R
C17 C 0.7848(4) 1.0279(4) 0.7924(3) 0.0331(9) Uani 1 1 d .
H17C H 0.7493 1.1061 0.7888 0.050 Uiso 1 1 calc R
H17B H 0.8674 1.0184 0.7693 0.050 Uiso 1 1 calc R
H17A H 0.7742 1.0016 0.8557 0.050 Uiso 1 1 calc R
C18 C 0.7451(4) 1.0024(3) 0.6364(3) 0.0256(8) Uani 1 1 d .
H18B H 0.7026 0.9651 0.6006 0.038 Uiso 1 1 calc R
H18A H 0.8274 0.9863 0.6120 0.038 Uiso 1 1 calc R
H18C H 0.7165 1.0822 0.6335 0.038 Uiso 1 1 calc R
C19 C 0.3824(3) 0.7934(3) 0.8865(3) 0.0219(8) Uani 1 1 d .
H19 H 0.4355 0.7232 0.8663 0.026 Uiso 1 1 calc R
C20 C 0.3700(4) 0.7952(4) 0.9906(3) 0.0342(10) Uani 1 1 d .
H20B H 0.4445 0.7988 1.0087 0.051 Uiso 1 1 calc R
H20C H 0.3447 0.7280 1.0166 0.051 Uiso 1 1 calc R
H20A H 0.3128 0.8598 1.0128 0.051 Uiso 1 1 calc R
C21 C 0.2654(3) 0.7912(3) 0.8587(3) 0.0300(9) Uani 1 1 d .
H21C H 0.2088 0.8544 0.8845 0.045 Uiso 1 1 calc R
H21B H 0.2404 0.7227 0.8814 0.045 Uiso 1 1 calc R
H21A H 0.2718 0.7952 0.7923 0.045 Uiso 1 1 calc R
C22 C 0.8978(3) 0.7553(3) 0.5779(2) 0.0153(7) Uani 1 1 d .
C23 C 0.9850(3) 0.7357(3) 0.6346(2) 0.0175(7) Uani 1 1 d .
C24 C 1.0889(3) 0.7709(3) 0.6063(3) 0.0215(8) Uani 1 1 d .
H24 H 1.1468 0.7566 0.6448 0.026 Uiso 1 1 calc R
C25 C 1.1106(3) 0.8259(3) 0.5246(3) 0.0242(8) Uani 1 1 d .
H25 H 1.1809 0.8515 0.5077 0.029 Uiso 1 1 calc R
C26 C 1.0273(3) 0.8428(3) 0.4676(2) 0.0203(7) Uani 1 1 d .
H26 H 1.0425 0.8791 0.4105 0.024 Uiso 1 1 calc R
C27 C 0.9231(3) 0.8089(3) 0.4909(2) 0.0174(7) Uani 1 1 d .
C28 C 0.8358(3) 0.8274(3) 0.4249(2) 0.0208(7) Uani 1 1 d .
H28 H 0.7579 0.8519 0.4609 0.025 Uiso 1 1 calc R
C29 C 0.8546(4) 0.9166(3) 0.3514(3) 0.0297(9) Uani 1 1 d .
H29C H 0.8551 0.9858 0.3802 0.045 Uiso 1 1 calc R
H29A H 0.7921 0.9278 0.3144 0.045 Uiso 1 1 calc R
H29B H 0.9286 0.8930 0.3125 0.045 Uiso 1 1 calc R
C30 C 0.8338(4) 0.7207(3) 0.3787(3) 0.0259(8) Uani 1 1 d .
H30C H 0.9073 0.6976 0.3391 0.039 Uiso 1 1 calc R
H30B H 0.7706 0.7331 0.3423 0.039 Uiso 1 1 calc R
H30A H 0.8223 0.6630 0.4249 0.039 Uiso 1 1 calc R
C31 C 0.9723(3) 0.6758(3) 0.7256(2) 0.0228(8) Uani 1 1 d .
H31 H 0.8955 0.6530 0.7348 0.027 Uiso 1 1 calc R
C32 C 1.0647(4) 0.5708(3) 0.7283(3) 0.0348(10) Uani 1 1 d .
H32C H 1.0669 0.5266 0.6752 0.052 Uiso 1 1 calc R
H32B H 1.0460 0.5278 0.7838 0.052 Uiso 1 1 calc R
H32A H 1.1401 0.5910 0.7276 0.052 Uiso 1 1 calc R
C33 C 0.9751(3) 0.7480(4) 0.8055(3) 0.0304(9) Uani 1 1 d .
H33C H 1.0430 0.7829 0.7929 0.046 Uiso 1 1 calc R
H33B H 0.9791 0.7022 0.8610 0.046 Uiso 1 1 calc R
H33A H 0.9051 0.8052 0.8136 0.046 Uiso 1 1 calc R
C34 C 0.4433(3) 0.6382(3) 0.6774(2) 0.0186(7) Uani 1 1 d .
H34 H 0.3640 0.6432 0.6731 0.022 Uiso 1 1 calc R
C35 C 0.4476(3) 0.7780(3) 0.5610(2) 0.0213(7) Uani 1 1 d .
H35 H 0.3676 0.7641 0.5631 0.026 Uiso 1 1 calc R
C36 C 0.4400(5) 0.8955(3) 0.5875(3) 0.0456(13) Uani 1 1 d .
H36A H 0.3987 0.9064 0.6495 0.068 Uiso 1 1 calc R
H36B H 0.3984 0.9459 0.5455 0.068 Uiso 1 1 calc R
H36C H 0.5179 0.9107 0.5848 0.068 Uiso 1 1 calc R
C37 C 0.5113(4) 0.7590(4) 0.4642(3) 0.0380(11) Uani 1 1 d .
H37C H 0.5879 0.7778 0.4598 0.057 Uiso 1 1 calc R
H37B H 0.4674 0.8057 0.4215 0.057 Uiso 1 1 calc R
H37A H 0.5193 0.6814 0.4493 0.057 Uiso 1 1 calc R
C38 C 0.4165(3) 0.5075(3) 0.7970(3) 0.0228(8) Uani 1 1 d .
H38 H 0.3413 0.5586 0.8149 0.027 Uiso 1 1 calc R
C39 C 0.3924(4) 0.4089(4) 0.7520(3) 0.0368(10) Uani 1 1 d .
H39B H 0.3508 0.4344 0.7007 0.055 Uiso 1 1 calc R
H39A H 0.3453 0.3685 0.7962 0.055 Uiso 1 1 calc R
H39C H 0.4654 0.3601 0.7299 0.055 Uiso 1 1 calc R
C40 C 0.4705(4) 0.4723(4) 0.8830(3) 0.0339(10) Uani 1 1 d .
H40A H 0.5395 0.4151 0.8684 0.051 Uiso 1 1 calc R
H40B H 0.4148 0.4431 0.9284 0.051 Uiso 1 1 calc R
H40C H 0.4919 0.5361 0.9075 0.051 Uiso 1 1 calc R
C41 C 0.0760(4) 0.2144(4) 0.8979(3) 0.0389(11) Uani 1 1 d .
H41A H 0.0581 0.2600 0.9519 0.058 Uiso 1 1 calc R
H41B H 0.0546 0.2598 0.8450 0.058 Uiso 1 1 calc R
H41C H 0.1589 0.1835 0.8873 0.058 Uiso 1 1 calc R
C42 C 0.0095(4) 0.1222(4) 0.9121(3) 0.0371(10) Uani 1 1 d .
H42A H 0.0284 0.0768 0.8571 0.045 Uiso 1 1 calc R
H42B H -0.0739 0.1544 0.9189 0.045 Uiso 1 1 calc R
C43 C 0.0323(4) 0.0479(4) 0.9935(3) 0.0327(10) Uani 1 1 d .
H43A H 0.0110 0.0929 1.0487 0.039 Uiso 1 1 calc R
H43B H 0.1161 0.0176 0.9876 0.039 Uiso 1 1 calc R

loop_
_atom_site_aniso_label
_atom_site_aniso_U_11
_atom_site_aniso_U_22
_atom_site_aniso_U_33
_atom_site_aniso_U_23
_atom_site_aniso_U_13
_atom_site_aniso_U_12
Y1 0.01050(18) 0.01405(18) 0.01544(18) -0.00074(11) -0.00151(12) -0.00081(11)
N1 0.0152(14) 0.0137(13) 0.0135(13) 0.0001(10) -0.0025(11) -0.0016(11)
N2 0.0214(16) 0.0188(15) 0.0238(16) 0.0041(12) 0.0007(13) 0.0027(12)
N3 0.0172(15) 0.0197(15) 0.0280(17) -0.0066(12) 0.0003(13) -0.0014(12)
N4 0.0124(14) 0.0219(15) 0.0187(15) 0.0009(12) -0.0045(12) -0.0031(11)
N5 0.0125(14) 0.0214(15) 0.0206(15) -0.0014(12) -0.0043(12) -0.0024(11)
N6 0.0159(15) 0.0180(14) 0.0215(15) -0.0009(12) 0.0003(12) -0.0072(11)
C1 0.032(2) 0.031(2) 0.0190(18) -0.0004(15) -0.0105(16) -0.0036(16)
C2 0.0101(16) 0.0230(17) 0.0165(16) 0.0012(13) -0.0026(13) -0.0037(13)
C3 0.0188(18) 0.029(2) 0.0220(18) 0.0051(15) -0.0086(15) -0.0020(15)
C4 0.0140(17) 0.0206(17) 0.029(2) 0.0049(15) -0.0034(15) -0.0035(13)
C5 0.033(2) 0.032(2) 0.037(2) 0.0107(18) -0.0146(19) 0.0029(18)
C6 0.031(2) 0.0204(19) 0.032(2) 0.0044(16) 0.0013(18) 0.0076(16)
C7 0.029(2) 0.0137(17) 0.041(2) -0.0026(16) 0.0036(18) -0.0005(15)
C8 0.020(2) 0.0238(19) 0.036(2) -0.0082(16) 0.0022(17) 0.0015(15)
C9 0.029(2) 0.027(2) 0.039(2) -0.0168(18) -0.0028(19) -0.0017(16)
C10 0.0175(17) 0.0147(16) 0.0152(16) -0.0016(12) -0.0071(13) -0.0004(13)
C11 0.0156(17) 0.0177(16) 0.0117(15) -0.0026(12) -0.0006(13) -0.0020(13)
C12 0.0197(19) 0.0230(18) 0.0223(18) -0.0056(14) -0.0009(15) 0.0010(14)
C13 0.025(2) 0.0170(17) 0.0247(19) -0.0032(14) -0.0055(15) 0.0029(14)
C14 0.030(2) 0.0163(17) 0.0201(18) 0.0017(13) -0.0057(15) -0.0022(14)
C15 0.0150(17) 0.0180(16) 0.0136(15) -0.0055(12) -0.0005(13) -0.0014(13)
C16 0.0171(18) 0.0183(17) 0.0219(18) -0.0019(14) -0.0007(14) -0.0048(13)
C17 0.030(2) 0.036(2) 0.037(2) -0.0088(18) -0.0081(19) -0.0115(18)
C18 0.030(2) 0.0204(18) 0.0249(19) 0.0021(15) -0.0002(16) -0.0044(15)
C19 0.0186(18) 0.0186(17) 0.0272(19) -0.0014(14) 0.0007(15) -0.0031(14)
C20 0.030(2) 0.045(3) 0.026(2) 0.0125(18) -0.0006(18) -0.0118(19)
C21 0.0168(19) 0.032(2) 0.040(2) -0.0091(18) 0.0022(17) -0.0055(16)
C22 0.0120(16) 0.0149(15) 0.0178(16) -0.0049(13) 0.0002(13) -0.0002(12)
C23 0.0169(17) 0.0188(16) 0.0174(16) -0.0005(13) -0.0025(14) -0.0051(13)
C24 0.0138(17) 0.0280(19) 0.0242(18) -0.0027(15) -0.0039(14) -0.0058(14)
C25 0.0176(18) 0.028(2) 0.0278(19) -0.0006(15) 0.0009(15) -0.0104(15)
C26 0.0191(18) 0.0215(18) 0.0197(17) 0.0009(14) 0.0000(14) -0.0051(14)
C27 0.0191(17) 0.0155(16) 0.0171(16) -0.0023(13) -0.0004(14) -0.0034(13)
C28 0.0237(19) 0.0209(17) 0.0177(17) -0.0009(14) -0.0040(15) -0.0031(14)
C29 0.034(2) 0.032(2) 0.026(2) 0.0055(16) -0.0104(17) -0.0104(17)
C30 0.027(2) 0.028(2) 0.0232(19) -0.0059(15) -0.0060(16) -0.0027(16)
C31 0.0182(18) 0.032(2) 0.0199(18) 0.0072(15) -0.0066(15) -0.0088(15)
C32 0.034(2) 0.030(2) 0.043(3) 0.0078(18) -0.017(2) -0.0056(18)
C33 0.0167(19) 0.047(2) 0.026(2) -0.0037(18) -0.0055(16) -0.0006(17)
C34 0.0143(17) 0.0217(17) 0.0216(18) -0.0056(14) -0.0019(14) -0.0066(13)
C35 0.0139(17) 0.0279(19) 0.0214(18) -0.0007(14) -0.0046(14) -0.0011(14)
C36 0.077(4) 0.023(2) 0.037(3) 0.0015(18) -0.027(3) 0.005(2)
C37 0.031(2) 0.058(3) 0.022(2) 0.0013(19) -0.0065(18) 0.003(2)
C38 0.0199(18) 0.0206(17) 0.0279(19) -0.0001(15) 0.0017(15) -0.0080(14)
C39 0.036(2) 0.029(2) 0.047(3) -0.0076(19) 0.006(2) -0.0198(18)
C40 0.041(3) 0.033(2) 0.025(2) 0.0109(17) 0.0032(19) -0.0112(19)
C41 0.030(2) 0.041(3) 0.042(3) -0.006(2) -0.008(2) 0.0040(19)
C42 0.030(2) 0.055(3) 0.025(2) -0.001(2) -0.0057(18) -0.002(2)
C43 0.020(2) 0.051(3) 0.0236(19) -0.0067(18) -0.0050(16) 0.0029(18)

loop_
_atom_type_symbol
_atom_type_description
_atom_type_scat_dispersion_real
_atom_type_scat_dispersion_imag
_atom_type_scat_source
C C 0.0033 0.0016 'International Tables Vol C Tables 4.2.6.8 and 6.1.1.4'
H H 0.0000 0.0000 'International Tables Vol C Tables 4.2.6.8 and 6.1.1.4'
N N 0.0061 0.0033 'International Tables Vol C Tables 4.2.6.8 and 6.1.1.4'
Y Y -2.7962 3.5667 'International Tables Vol C Tables 4.2.6.8 and 6.1.1.4'

loop_
_geom_angle_atom_site_label_1
_geom_angle_atom_site_label_2
_geom_angle_atom_site_label_3
_geom_angle
_geom_angle_site_symmetry_1
_geom_angle_site_symmetry_3
N4 Y1 N5 96.87(10) . .
N4 Y1 N1 100.88(10) . .
N5 Y1 N1 105.69(10) . .
N4 Y1 N2 113.73(11) . .
N5 Y1 N2 146.52(11) . .
N1 Y1 N2 82.42(10) . .
N4 Y1 N6 149.96(11) . .
N5 Y1 N6 56.69(10) . .
N1 Y1 N6 100.19(10) . .
N2 Y1 N6 90.09(11) . .
N4 Y1 N3 85.86(10) . .
N5 Y1 N3 98.06(10) . .
N1 Y1 N3 154.21(11) . .
N2 Y1 N3 72.15(11) . .
N6 Y1 N3 84.41(10) . .
C2 N1 C10 117.4(3) . .
C2 N1 Y1 126.6(2) . .
C10 N1 Y1 115.9(2) . .
C4 N2 C6 117.4(3) . .
C4 N2 Y1 126.3(2) . .
C6 N2 Y1 116.0(2) . .
C7 N3 C8 110.4(3) . .
C7 N3 C9 109.4(3) . .
C8 N3 C9 108.0(3) . .
C7 N3 Y1 103.3(2) . .
C8 N3 Y1 115.2(2) . .
C9 N3 Y1 110.5(2) . .
C22 N4 Y1 153.5(2) . .
C22 N4 H4A 103.2 . .
Y1 N4 H4A 103.2 . .
C34 N5 C35 117.7(3) . .
C34 N5 Y1 92.6(2) . .
C35 N5 Y1 148.2(2) . .
C34 N6 C38 116.5(3) . .
C34 N6 Y1 90.5(2) . .
C38 N6 Y1 150.1(2) . .
C2 C1 H1B 109.5 . .
C2 C1 H1C 109.5 . .
H1B C1 H1C 109.5 . .
C2 C1 H1A 109.5 . .
H1B C1 H1A 109.5 . .
H1C C1 H1A 109.5 . .
N1 C2 C3 125.6(3) . .
N1 C2 C1 120.6(3) . .
C3 C2 C1 113.8(3) . .
C2 C3 C4 132.6(4) . .
C2 C3 H3 113.7 . .
C4 C3 H3 113.7 . .
N2 C4 C3 125.6(3) . .
N2 C4 C5 119.8(3) . .
C3 C4 C5 114.6(3) . .
C4 C5 H5A 109.5 . .
C4 C5 H5B 109.5 . .
H5A C5 H5B 109.5 . .
C4 C5 H5C 109.5 . .
H5A C5 H5C 109.5 . .
H5B C5 H5C 109.5 . .
N2 C6 C7 111.3(3) . .
N2 C6 H6A 109.4 . .
C7 C6 H6A 109.4 . .
N2 C6 H6B 109.4 . .
C7 C6 H6B 109.4 . .
H6A C6 H6B 108.0 . .
N3 C7 C6 113.0(3) . .
N3 C7 H7B 109.0 . .
C6 C7 H7B 109.0 . .
N3 C7 H7A 109.0 . .
C6 C7 H7A 109.0 . .
H7B C7 H7A 107.8 . .
N3 C8 H8A 109.5 . .
N3 C8 H8C 109.5 . .
H8A C8 H8C 109.5 . .
N3 C8 H8B 109.5 . .
H8A C8 H8B 109.5 . .
H8C C8 H8B 109.5 . .
N3 C9 H9A 109.5 . .
N3 C9 H9C 109.5 . .
H9A C9 H9C 109.5 . .
N3 C9 H9B 109.5 . .
H9A C9 H9B 109.5 . .
H9C C9 H9B 109.5 . .
C15 C10 C11 120.2(3) . .
C15 C10 N1 121.3(3) . .
C11 C10 N1 118.5(3) . .
C12 C11 C10 119.3(3) . .
C12 C11 C19 118.3(3) . .
C10 C11 C19 122.4(3) . .
C11 C12 C13 120.5(3) . .
C11 C12 H12 119.7 . .
C13 C12 H12 119.7 . .
C14 C13 C12 120.0(3) . .
C14 C13 H13 120.0 . .
C12 C13 H13 120.0 . .
C13 C14 C15 121.5(3) . .
C13 C14 H14 119.3 . .
C15 C14 H14 119.3 . .
C14 C15 C10 118.4(3) . .
C14 C15 C16 118.2(3) . .
C10 C15 C16 123.4(3) . .
C15 C16 C18 111.6(3) . .
C15 C16 C17 111.4(3) . .
C18 C16 C17 109.2(3) . .
C15 C16 H16 108.2 . .
C18 C16 H16 108.2 . .
C17 C16 H16 108.2 . .
C16 C17 H17C 109.5 . .
C16 C17 H17B 109.5 . .
H17C C17 H17B 109.5 . .
C16 C17 H17A 109.5 . .
H17C C17 H17A 109.5 . .
H17B C17 H17A 109.5 . .
C16 C18 H18B 109.5 . .
C16 C18 H18A 109.5 . .
H18B C18 H18A 109.5 . .
C16 C18 H18C 109.5 . .
H18B C18 H18C 109.5 . .
H18A C18 H18C 109.5 . .
C11 C19 C21 113.0(3) . .
C11 C19 C20 111.6(3) . .
C21 C19 C20 109.2(3) . .
C11 C19 H19 107.6 . .
C21 C19 H19 107.6 . .
C20 C19 H19 107.6 . .
C19 C20 H20B 109.5 . .
C19 C20 H20C 109.5 . .
H20B C20 H20C 109.5 . .
C19 C20 H20A 109.5 . .
H20B C20 H20A 109.5 . .
H20C C20 H20A 109.5 . .
C19 C21 H21C 109.5 . .
C19 C21 H21B 109.5 . .
H21C C21 H21B 109.5 . .
C19 C21 H21A 109.5 . .
H21C C21 H21A 109.5 . .
H21B C21 H21A 109.5 . .
N4 C22 C23 121.0(3) . .
N4 C22 C27 121.5(3) . .
C23 C22 C27 117.5(3) . .
C24 C23 C22 119.8(3) . .
C24 C23 C31 117.0(3) . .
C22 C23 C31 123.2(3) . .
C25 C24 C23 122.2(4) . .
C25 C24 H24 118.9 . .
C23 C24 H24 118.9 . .
C24 C25 C26 118.4(3) . .
C24 C25 H25 120.8 . .
C26 C25 H25 120.8 . .
C27 C26 C25 122.4(3) . .
C27 C26 H26 118.8 . .
C25 C26 H26 118.8 . .
C26 C27 C22 119.6(3) . .
C26 C27 C28 120.2(3) . .
C22 C27 C28 120.2(3) . .
C27 C28 C30 111.4(3) . .
C27 C28 C29 114.1(3) . .
C30 C28 C29 108.7(3) . .
C27 C28 H28 107.5 . .
C30 C28 H28 107.5 . .
C29 C28 H28 107.5 . .
C28 C29 H29C 109.5 . .
C28 C29 H29A 109.5 . .
H29C C29 H29A 109.5 . .
C28 C29 H29B 109.5 . .
H29C C29 H29B 109.5 . .
H29A C29 H29B 109.5 . .
C28 C30 H30C 109.5 . .
C28 C30 H30B 109.5 . .
H30C C30 H30B 109.5 . .
C28 C30 H30A 109.5 . .
H30C C30 H30A 109.5 . .
H30B C30 H30A 109.5 . .
C23 C31 C32 111.9(3) . .
C23 C31 C33 113.2(3) . .
C32 C31 C33 109.0(3) . .
C23 C31 H31 107.5 . .
C32 C31 H31 107.5 . .
C33 C31 H31 107.5 . .
C31 C32 H32C 109.5 . .
C31 C32 H32B 109.5 . .
H32C C32 H32B 109.5 . .
C31 C32 H32A 109.5 . .
H32C C32 H32A 109.5 . .
H32B C32 H32A 109.5 . .
C31 C33 H33C 109.5 . .
C31 C33 H33B 109.5 . .
H33C C33 H33B 109.5 . .
C31 C33 H33A 109.5 . .
H33C C33 H33A 109.5 . .
H33B C33 H33A 109.5 . .
N6 C34 N5 119.4(3) . .
N6 C34 H34 120.3 . .
N5 C34 H34 120.3 . .
N5 C35 C36 110.6(3) . .
N5 C35 C37 110.1(3) . .
C36 C35 C37 110.5(4) . .
N5 C35 H35 108.5 . .
C36 C35 H35 108.5 . .
C37 C35 H35 108.5 . .
C35 C36 H36A 109.5 . .
C35 C36 H36B 109.5 . .
H36A C36 H36B 109.5 . .
C35 C36 H36C 109.5 . .
H36A C36 H36C 109.5 . .
H36B C36 H36C 109.5 . .
C35 C37 H37C 109.5 . .
C35 C37 H37B 109.5 . .
H37C C37 H37B 109.5 . .
C35 C37 H37A 109.5 . .
H37C C37 H37A 109.5 . .
H37B C37 H37A 109.5 . .
N6 C38 C39 112.5(3) . .
N6 C38 C40 109.1(3) . .
C39 C38 C40 111.1(3) . .
N6 C38 H38 108.0 . .
C39 C38 H38 108.0 . .
C40 C38 H38 108.0 . .
C38 C39 H39B 109.5 . .
C38 C39 H39A 109.5 . .
H39B C39 H39A 109.5 . .
C38 C39 H39C 109.5 . .
H39B C39 H39C 109.5 . .
H39A C39 H39C 109.5 . .
C38 C40 H40A 109.5 . .
C38 C40 H40B 109.5 . .
H40A C40 H40B 109.5 . .
C38 C40 H40C 109.5 . .
H40A C40 H40C 109.5 . .
H40B C40 H40C 109.5 . .
C42 C41 H41A 109.5 . .
C42 C41 H41B 109.5 . .
H41A C41 H41B 109.5 . .
C42 C41 H41C 109.5 . .
H41A C41 H41C 109.5 . .
H41B C41 H41C 109.5 . .
C41 C42 C43 114.6(4) . .
C41 C42 H42A 108.6 . .
C43 C42 H42A 108.6 . .
C41 C42 H42B 108.6 . .
C43 C42 H42B 108.6 . .
H42A C42 H42B 107.6 . .
C42 C43 C43 114.8(4) . 2_557
C42 C43 H43A 108.6 . .
C43 C43 H43A 108.6 2_557 .
C42 C43 H43B 108.6 . .
C43 C43 H43B 108.6 2_557 .
H43A C43 H43B 107.6 . .

loop_
_geom_bond_atom_site_label_1
_geom_bond_atom_site_label_2
_geom_bond_distance
_geom_bond_site_symmetry_2
Y1 N4 2.254(3) .
Y1 N5 2.369(3) .
Y1 N1 2.371(3) .
Y1 N2 2.372(3) .
Y1 N6 2.428(3) .
Y1 N3 2.511(3) .
N1 C2 1.334(4) .
N1 C10 1.438(4) .
N2 C4 1.339(5) .
N2 C6 1.467(5) .
N3 C7 1.471(5) .
N3 C8 1.475(5) .
N3 C9 1.482(5) .
N4 C22 1.386(4) .
N4 H4A 0.8800 .
N5 C34 1.331(5) .
N5 C35 1.456(5) .
N6 C34 1.309(5) .
N6 C38 1.477(4) .
C1 C2 1.502(5) .
C1 H1B 0.9800 .
C1 H1C 0.9800 .
C1 H1A 0.9800 .
C2 C3 1.405(5) .
C3 C4 1.408(5) .
C3 H3 0.9500 .
C4 C5 1.510(5) .
C5 H5A 0.9800 .
C5 H5B 0.9800 .
C5 H5C 0.9800 .
C6 C7 1.523(6) .
C6 H6A 0.9900 .
C6 H6B 0.9900 .
C7 H7B 0.9900 .
C7 H7A 0.9900 .
C8 H8A 0.9800 .
C8 H8C 0.9800 .
C8 H8B 0.9800 .
C9 H9A 0.9800 .
C9 H9C 0.9800 .
C9 H9B 0.9800 .
C10 C15 1.409(5) .
C10 C11 1.413(5) .
C11 C12 1.391(5) .
C11 C19 1.524(5) .
C12 C13 1.395(5) .
C12 H12 0.9500 .
C13 C14 1.374(5) .
C13 H13 0.9500 .
C14 C15 1.402(5) .
C14 H14 0.9500 .
C15 C16 1.511(5) .
C16 C18 1.526(5) .
C16 C17 1.530(5) .
C16 H16 1.0000 .
C17 H17C 0.9800 .
C17 H17B 0.9800 .
C17 H17A 0.9800 .
C18 H18B 0.9800 .
C18 H18A 0.9800 .
C18 H18C 0.9800 .
C19 C21 1.525(6) .
C19 C20 1.536(6) .
C19 H19 1.0000 .
C20 H20B 0.9800 .
C20 H20C 0.9800 .
C20 H20A 0.9800 .
C21 H21C 0.9800 .
C21 H21B 0.9800 .
C21 H21A 0.9800 .
C22 C23 1.419(5) .
C22 C27 1.442(5) .
C23 C24 1.394(5) .
C23 C31 1.511(5) .
C24 C25 1.377(5) .
C24 H24 0.9500 .
C25 C26 1.384(5) .
C25 H25 0.9500 .
C26 C27 1.380(5) .
C26 H26 0.9500 .
C27 C28 1.519(5) .
C28 C30 1.527(5) .
C28 C29 1.537(5) .
C28 H28 1.0000 .
C29 H29C 0.9800 .
C29 H29A 0.9800 .
C29 H29B 0.9800 .
C30 H30C 0.9800 .
C30 H30B 0.9800 .
C30 H30A 0.9800 .
C31 C32 1.534(5) .
C31 C33 1.535(6) .
C31 H31 1.0000 .
C32 H32C 0.9800 .
C32 H32B 0.9800 .
C32 H32A 0.9800 .
C33 H33C 0.9800 .
C33 H33B 0.9800 .
C33 H33A 0.9800 .
C34 H34 0.9500 .
C35 C36 1.509(6) .
C35 C37 1.530(5) .
C35 H35 1.0000 .
C36 H36A 0.9800 .
C36 H36B 0.9800 .
C36 H36C 0.9800 .
C37 H37C 0.9800 .
C37 H37B 0.9800 .
C37 H37A 0.9800 .
C38 C39 1.519(5) .
C38 C40 1.529(6) .
C38 H38 1.0000 .
C39 H39B 0.9800 .
C39 H39A 0.9800 .
C39 H39C 0.9800 .
C40 H40A 0.9800 .
C40 H40B 0.9800 .
C40 H40C 0.9800 .
C41 C42 1.503(7) .
C41 H41A 0.9800 .
C41 H41B 0.9800 .
C41 H41C 0.9800 .
C42 C43 1.509(6) .
C42 H42A 0.9900 .
C42 H42B 0.9900 .
C43 C43 1.525(9) 2_557
C43 H43A 0.9900 .
C43 H43B 0.9900 .

loop_
_geom_torsion_atom_site_label_1
_geom_torsion_atom_site_label_2
_geom_torsion_atom_site_label_3
_geom_torsion_atom_site_label_4
_geom_torsion
_geom_torsion_site_symmetry_4
N4 Y1 N1 C2 -103.6(3) .
N5 Y1 N1 C2 156.0(3) .
N2 Y1 N1 C2 9.2(3) .
N6 Y1 N1 C2 98.0(3) .
N3 Y1 N1 C2 -0.3(4) .
N4 Y1 N1 C10 75.6(2) .
N5 Y1 N1 C10 -24.8(2) .
N2 Y1 N1 C10 -171.6(2) .
N6 Y1 N1 C10 -82.8(2) .
N3 Y1 N1 C10 178.8(2) .
N4 Y1 N2 C4 89.3(3) .
N5 Y1 N2 C4 -116.4(3) .
N1 Y1 N2 C4 -9.3(3) .
N6 Y1 N2 C4 -109.6(3) .
N3 Y1 N2 C4 166.3(3) .
N4 Y1 N2 C6 -84.1(3) .
N5 Y1 N2 C6 70.2(3) .
N1 Y1 N2 C6 177.3(3) .
N6 Y1 N2 C6 77.0(3) .
N3 Y1 N2 C6 -7.1(3) .
N4 Y1 N3 C7 147.4(2) .
N5 Y1 N3 C7 -116.3(2) .
N1 Y1 N3 C7 40.8(4) .
N2 Y1 N3 C7 30.8(2) .
N6 Y1 N3 C7 -61.1(2) .
N4 Y1 N3 C8 26.9(3) .
N5 Y1 N3 C8 123.2(3) .
N1 Y1 N3 C8 -79.7(3) .
N2 Y1 N3 C8 -89.7(3) .
N6 Y1 N3 C8 178.4(3) .
N4 Y1 N3 C9 -95.8(3) .
N5 Y1 N3 C9 0.6(3) .
N1 Y1 N3 C9 157.6(3) .
N2 Y1 N3 C9 147.7(3) .
N6 Y1 N3 C9 55.7(3) .
N5 Y1 N4 C22 174.5(5) .
N1 Y1 N4 C22 67.0(5) .
N2 Y1 N4 C22 -19.5(5) .
N6 Y1 N4 C22 -159.2(4) .
N3 Y1 N4 C22 -87.9(5) .
N4 Y1 N5 C34 169.8(2) .
N1 Y1 N5 C34 -86.8(2) .
N2 Y1 N5 C34 13.4(3) .
N6 Y1 N5 C34 5.21(19) .
N3 Y1 N5 C34 83.0(2) .
N4 Y1 N5 C35 -27.1(4) .
N1 Y1 N5 C35 76.3(4) .
N2 Y1 N5 C35 176.4(4) .
N6 Y1 N5 C35 168.3(5) .
N3 Y1 N5 C35 -113.9(4) .
N4 Y1 N6 C34 -37.1(3) .
N5 Y1 N6 C34 -5.29(19) .
N1 Y1 N6 C34 96.9(2) .
N2 Y1 N6 C34 179.2(2) .
N3 Y1 N6 C34 -108.8(2) .
N4 Y1 N6 C38 167.4(4) .
N5 Y1 N6 C38 -160.8(5) .
N1 Y1 N6 C38 -58.7(5) .
N2 Y1 N6 C38 23.7(5) .
N3 Y1 N6 C38 95.7(5) .
C10 N1 C2 C3 174.2(3) .
Y1 N1 C2 C3 -6.6(5) .
C10 N1 C2 C1 -7.6(5) .
Y1 N1 C2 C1 171.6(3) .
N1 C2 C3 C4 -1.0(7) .
C1 C2 C3 C4 -179.3(4) .
C6 N2 C4 C3 -179.8(4) .
Y1 N2 C4 C3 6.8(5) .
C6 N2 C4 C5 -0.5(5) .
Y1 N2 C4 C5 -173.9(3) .
C2 C3 C4 N2 0.9(7) .
C2 C3 C4 C5 -178.4(4) .
C4 N2 C6 C7 167.9(3) .
Y1 N2 C6 C7 -18.0(4) .
C8 N3 C7 C6 70.4(4) .
C9 N3 C7 C6 -170.9(3) .
Y1 N3 C7 C6 -53.3(3) .
N2 C6 C7 N3 50.7(4) .
C2 N1 C10 C15 91.3(4) .
Y1 N1 C10 C15 -88.0(3) .
C2 N1 C10 C11 -89.4(4) .
Y1 N1 C10 C11 91.4(3) .
C15 C10 C11 C12 -2.2(5) .
N1 C10 C11 C12 178.4(3) .
C15 C10 C11 C19 179.3(3) .
N1 C10 C11 C19 -0.1(5) .
C10 C11 C12 C13 0.6(5) .
C19 C11 C12 C13 179.1(3) .
C11 C12 C13 C14 0.6(6) .
C12 C13 C14 C15 -0.2(6) .
C13 C14 C15 C10 -1.4(5) .
C13 C14 C15 C16 178.2(3) .
C11 C10 C15 C14 2.6(5) .
N1 C10 C15 C14 -178.0(3) .
C11 C10 C15 C16 -177.1(3) .
N1 C10 C15 C16 2.3(5) .
C14 C15 C16 C18 -52.6(4) .
C10 C15 C16 C18 127.1(4) .
C14 C15 C16 C17 69.8(4) .
C10 C15 C16 C17 -110.6(4) .
C12 C11 C19 C21 38.4(4) .
C10 C11 C19 C21 -143.1(3) .
C12 C11 C19 C20 -85.1(4) .
C10 C11 C19 C20 93.4(4) .
Y1 N4 C22 C23 -2.4(7) .
Y1 N4 C22 C27 178.7(4) .
N4 C22 C23 C24 -177.2(3) .
C27 C22 C23 C24 1.8(5) .
N4 C22 C23 C31 3.8(5) .
C27 C22 C23 C31 -177.2(3) .
C22 C23 C24 C25 0.6(6) .
C31 C23 C24 C25 179.7(3) .
C23 C24 C25 C26 -2.3(6) .
C24 C25 C26 C27 1.5(6) .
C25 C26 C27 C22 0.9(5) .
C25 C26 C27 C28 -178.7(3) .
N4 C22 C27 C26 176.4(3) .
C23 C22 C27 C26 -2.6(5) .
N4 C22 C27 C28 -3.9(5) .
C23 C22 C27 C28 177.0(3) .
C26 C27 C28 C30 103.8(4) .
C22 C27 C28 C30 -75.8(4) .
C26 C27 C28 C29 -19.6(5) .
C22 C27 C28 C29 160.7(3) .
C24 C23 C31 C32 -59.6(4) .
C22 C23 C31 C32 119.4(4) .
C24 C23 C31 C33 64.0(4) .
C22 C23 C31 C33 -116.9(4) .
C38 N6 C34 N5 175.7(3) .
Y1 N6 C34 N5 9.1(3) .
C35 N5 C34 N6 -179.3(3) .
Y1 N5 C34 N6 -9.3(3) .
C34 N5 C35 C36 112.4(4) .
Y1 N5 C35 C36 -48.4(6) .
C34 N5 C35 C37 -125.1(4) .
Y1 N5 C35 C37 74.1(5) .
C34 N6 C38 C39 80.6(4) .
Y1 N6 C38 C39 -126.9(4) .
C34 N6 C38 C40 -155.6(3) .
Y1 N6 C38 C40 -3.1(6) .
C41 C42 C43 C43 -178.2(4) 2_557
